data_4120954
loop_
_publ_author_name
'Tzu-Pin Lin'
'Jonas C. Peters'

_publ_section_title
;
 Boryl-Mediated Reversible H2 Activation at Cobalt: Catalytic
 Hydrogenation, Dehydrogenation, and Transfer Hydrogenation
;
_journal_name_full 'Journal of the American Chemical Society'
_journal_page_first 15310
_journal_page_last 15313
_journal_paper_doi 10.1021/ja408397v
_journal_volume 135
_journal_year 2013
_chemical_formula_sum 'C24 H49 B2 Co N2 P2'
_chemical_formula_weight 508.14
_chemical_name_common tBuP2BHCoBH4
_chemical_name_systematic
;
 ?
;
_space_group_crystal_system orthorhombic
_space_group_IT_number 61
_space_group_name_Hall '-P 2ac 2ab'
_space_group_name_H-M_alt 'P b c a'
_symmetry_space_group_name_Hall '-P 2ac 2ab'
_symmetry_space_group_name_H-M 'P b c a'
_atom_sites_solution_hydrogens mixed
_audit_creation_method SHELXL-2013
_cell_angle_alpha 90
_cell_angle_beta 90
_cell_angle_gamma 90
_cell_formula_units_Z 8
_cell_length_a 11.8394(12)
_cell_length_b 14.3974(16)
_cell_length_c 32.035(3)
_cell_measurement_temperature 100(2)
_cell_volume 5460.6(10)
_computing_cell_refinement 'Bruker APEX'
_computing_data_collection 'Bruker APEX'
_computing_data_reduction 'Bruker APEX'
_computing_molecular_graphics 'Bruker SHELXTL'
_computing_publication_material 'Bruker SHELXTL'
_computing_structure_refinement 'SHELXL-2013 (Sheldrick, 2013)'
_computing_structure_solution 'SHELXL-2013 (Sheldrick, 2013)'
_diffrn_ambient_temperature 100(2)
_diffrn_measured_fraction_theta_full 1.000
_diffrn_measured_fraction_theta_max 0.940
_diffrn_measurement_device_type 'CCD area detector'
_diffrn_measurement_method 'phi and omega scans'
_diffrn_radiation_monochromator graphite
_diffrn_radiation_source 'fine-focus sealed tube'
_diffrn_radiation_type MoK\a
_diffrn_radiation_wavelength 0.71073
_diffrn_reflns_av_R_equivalents 0.0689
_diffrn_reflns_av_unetI/netI 0.0405
_diffrn_reflns_Laue_measured_fraction_full 1.000
_diffrn_reflns_Laue_measured_fraction_max 0.940
_diffrn_reflns_limit_h_max 19
_diffrn_reflns_limit_h_min -19
_diffrn_reflns_limit_k_max 23
_diffrn_reflns_limit_k_min -23
_diffrn_reflns_limit_l_max 52
_diffrn_reflns_limit_l_min -53
_diffrn_reflns_number 117157
_diffrn_reflns_point_group_measured_fraction_full 1.000
_diffrn_reflns_point_group_measured_fraction_max 0.940
_diffrn_reflns_theta_full 25.242
_diffrn_reflns_theta_max 36.574
_diffrn_reflns_theta_min 2.139
_exptl_absorpt_coefficient_mu 0.760
_exptl_absorpt_correction_T_max 0.942
_exptl_absorpt_correction_T_min 0.928
_exptl_absorpt_correction_type multi-scan
_exptl_absorpt_process_details sadabs
_exptl_crystal_colour brown
_exptl_crystal_density_diffrn 1.236
_exptl_crystal_description block
_exptl_crystal_F_000 2192
_exptl_crystal_size_max 0.100
_exptl_crystal_size_mid 0.090
_exptl_crystal_size_min 0.080
_refine_diff_density_max 0.511
_refine_diff_density_min -0.709
_refine_diff_density_rms 0.070
_refine_ls_extinction_method none
_refine_ls_goodness_of_fit_ref 1.013
_refine_ls_hydrogen_treatment mixed
_refine_ls_matrix_type full
_refine_ls_number_parameters 371
_refine_ls_number_reflns 12667
_refine_ls_number_restraints 0
_refine_ls_restrained_S_all 1.013
_refine_ls_R_factor_all 0.0710
_refine_ls_R_factor_gt 0.0442
_refine_ls_shift/su_max 0.002
_refine_ls_shift/su_mean 0.000
_refine_ls_structure_factor_coef Fsqd
_refine_ls_weighting_details 'w=1/[\s^2^(Fo^2^)+(0.1000P)^2^] where P=(Fo^2^+2Fc^2^)/3'
_refine_ls_weighting_scheme calc
_refine_ls_wR_factor_gt 0.1332
_refine_ls_wR_factor_ref 0.1500
_reflns_Friedel_coverage 0.000
_reflns_number_gt 9410
_reflns_number_total 12667
_reflns_threshold_expression 'I > 2\s(I)'
_cod_data_source_file ja408397v_si_002_3.cif
_cod_data_source_block tBuP2BHCoBH4
_cod_original_cell_volume 5460.5(10)
_cod_database_code 4120954
_shelx_space_group_comment
;
The symmetry employed for this shelxl refinement is uniquely defined
by the following loop, which should always be used as a source of
symmetry information in preference to the above space-group names.
They are only intended as comments.
;
_shelx_estimated_absorpt_t_min 0.928
_shelx_estimated_absorpt_t_max 0.942
_shelxl_version_number 2013-3

loop_
_space_group_symop_operation_xyz
'x, y, z'
'-x+1/2, -y, z+1/2'
'x+1/2, -y+1/2, -z'
'-x, y+1/2, -z+1/2'
'-x, -y, -z'
'x-1/2, y, -z-1/2'
'-x-1/2, y-1/2, z'
'x, -y-1/2, z-1/2'

loop_
_atom_site_label
_atom_site_type_symbol
_atom_site_fract_x
_atom_site_fract_y
_atom_site_fract_z
_atom_site_U_iso_or_equiv
_atom_site_adp_type
_atom_site_occupancy
_atom_site_site_symmetry_order
_atom_site_calc_flag
_atom_site_refinement_flags_posn
_atom_site_refinement_flags_adp
_atom_site_refinement_flags_occupancy
_atom_site_disorder_assembly
_atom_site_disorder_group
H5 H 0.5735(17) 1.0219(14) 0.7758(6) 0.030(5) Uiso 1 1 d . . . . .
H4 H 0.4599(17) 1.0835(14) 0.8012(6) 0.032(5) Uiso 1 1 d . . . . .
H3 H 0.460(2) 0.9634(19) 0.8027(8) 0.056(7) Uiso 1 1 d . . . . .
H2 H 0.5667(19) 1.0208(15) 0.8340(6) 0.036(5) Uiso 1 1 d . . . . .
Co1 Co 0.50029(6) 0.91795(4) 0.84791(2) 0.01423(10) Uani 0.687(2) 1 d . . P A 1
H1 H 0.446(3) 0.833(2) 0.8583(10) 0.048(9) Uiso 0.687(2) 1 d . . P A 1
Co1B Co 0.52704(10) 0.93437(8) 0.85462(3) 0.01043(16) Uani 0.313(2) 1 d . . P A 2
H1B H 0.582(4) 0.935(4) 0.8905(15) 0.013(12) Uiso 0.313(2) 1 d . . P A 2
P2 P 0.65726(3) 0.83361(2) 0.83330(2) 0.01563(7) Uani 1 1 d . . . . .
P1 P 0.37372(3) 0.98608(2) 0.89002(2) 0.01555(7) Uani 1 1 d . . . . .
N2 N 0.57384(10) 0.75579(8) 0.90069(3) 0.0188(2) Uani 1 1 d . . . . .
N1 N 0.41681(10) 0.82657(8) 0.92640(3) 0.0211(2) Uani 1 1 d . . . . .
C17 C 0.80082(12) 0.89085(10) 0.83110(4) 0.0232(3) Uani 1 1 d . . . . .
C2 C 0.54737(12) 0.71425(9) 0.93874(4) 0.0192(2) Uani 1 1 d . . . . .
C8 C 0.67813(11) 0.75019(9) 0.87762(4) 0.0199(2) Uani 1 1 d . . . . .
H8A H 0.6911 0.6864 0.8672 0.024 Uiso 1 1 calc R U . . .
H8B H 0.7430 0.7689 0.8952 0.024 Uiso 1 1 calc R U . . .
C1 C 0.44831(12) 0.75764(9) 0.95436(4) 0.0201(2) Uani 1 1 d . . . . .
C19 C 0.89940(12) 0.82453(11) 0.83963(6) 0.0299(3) Uani 1 1 d . . . . .
H19A H 0.9708 0.8588 0.8380 0.045 Uiso 1 1 calc R U . . .
H19B H 0.8992 0.7747 0.8188 0.045 Uiso 1 1 calc R U . . .
H19C H 0.8912 0.7977 0.8676 0.045 Uiso 1 1 calc R U . . .
C18 C 0.81958(13) 0.93697(11) 0.78847(5) 0.0286(3) Uani 1 1 d . . . . .
H18A H 0.8943 0.9662 0.7879 0.043 Uiso 1 1 calc R U . . .
H18B H 0.7614 0.9843 0.7839 0.043 Uiso 1 1 calc R U . . .
H18C H 0.8150 0.8899 0.7664 0.043 Uiso 1 1 calc R U . . .
C20 C 0.80169(15) 0.96579(12) 0.86485(6) 0.0350(3) Uani 1 1 d . . . . .
H20A H 0.8750 0.9974 0.8648 0.053 Uiso 1 1 calc R U . . .
H20B H 0.7889 0.9371 0.8922 0.053 Uiso 1 1 calc R U . . .
H20C H 0.7417 1.0110 0.8592 0.053 Uiso 1 1 calc R U . . .
C4 C 0.55124(15) 0.61467(11) 0.99813(4) 0.0309(3) Uani 1 1 d . . . . .
H4A H 0.5857 0.5662 1.0137 0.037 Uiso 1 1 calc R U . . .
C6 C 0.40096(13) 0.72857(11) 0.99185(4) 0.0258(3) Uani 1 1 d . . . . .
H6A H 0.3347 0.7571 1.0026 0.031 Uiso 1 1 calc R U . . .
C22 C 0.60387(14) 0.80785(11) 0.74819(4) 0.0267(3) Uani 1 1 d . . . . .
H22A H 0.5931 0.7647 0.7249 0.040 Uiso 1 1 calc R U . . .
H22B H 0.6644 0.8517 0.7414 0.040 Uiso 1 1 calc R U . . .
H22C H 0.5336 0.8420 0.7532 0.040 Uiso 1 1 calc R U . . .
C5 C 0.45411(16) 0.65595(11) 1.01317(4) 0.0314(3) Uani 1 1 d . . . . .
H5A H 0.4226 0.6344 1.0387 0.038 Uiso 1 1 calc R U . . .
C21 C 0.63608(11) 0.75299(9) 0.78762(4) 0.0187(2) Uani 1 1 d . . . . .
C3 C 0.59988(14) 0.64315(10) 0.96024(4) 0.0252(3) Uani 1 1 d . . . . .
H3A H 0.6664 0.6146 0.9498 0.030 Uiso 1 1 calc R U . . .
C23 C 0.73745(13) 0.69115(10) 0.77747(4) 0.0246(3) Uani 1 1 d . . . . .
H23A H 0.7194 0.6516 0.7535 0.037 Uiso 1 1 calc R U . . .
H23B H 0.7551 0.6521 0.8017 0.037 Uiso 1 1 calc R U . . .
H23C H 0.8029 0.7301 0.7708 0.037 Uiso 1 1 calc R U . . .
B1 B 0.49722(13) 0.83062(11) 0.89268(4) 0.0189(3) Uani 1 1 d . . . . .
B2 B 0.51640(14) 1.02316(12) 0.80150(5) 0.0235(3) Uani 1 1 d . . . . .
C24 C 0.53437(13) 0.69136(11) 0.79883(5) 0.0277(3) Uani 1 1 d . . . . .
H24A H 0.5195 0.6479 0.7759 0.042 Uiso 1 1 calc R U . . .
H24B H 0.4677 0.7305 0.8034 0.042 Uiso 1 1 calc R U . . .
H24C H 0.5510 0.6564 0.8243 0.042 Uiso 1 1 calc R U . . .
C14 C 0.1368(3) 1.0276(3) 0.90093(10) 0.0258(6) Uani 0.687(2) 1 d . . P A 1
H14A H 0.0680 1.0516 0.8878 0.039 Uiso 0.687(2) 1 calc R U P A 1
H14B H 0.1571 1.0671 0.9247 0.039 Uiso 0.687(2) 1 calc R U P A 1
H14C H 0.1235 0.9640 0.9107 0.039 Uiso 0.687(2) 1 calc R U P A 1
C11 C 0.3558(2) 1.1145(2) 0.95818(9) 0.0277(6) Uani 0.687(2) 1 d . . P A 1
H11A H 0.3966 1.1586 0.9760 0.042 Uiso 0.687(2) 1 calc R U P A 1
H11B H 0.3241 1.0648 0.9755 0.042 Uiso 0.687(2) 1 calc R U P A 1
H11C H 0.2946 1.1469 0.9436 0.042 Uiso 0.687(2) 1 calc R U P A 1
C7 C 0.32472(19) 0.89139(16) 0.92780(7) 0.0202(4) Uani 0.687(2) 1 d . . P A 1
H7A H 0.3139 0.9164 0.9563 0.024 Uiso 0.687(2) 1 calc R U P A 1
H7B H 0.2535 0.8624 0.9182 0.024 Uiso 0.687(2) 1 calc R U P A 1
C13 C 0.23313(16) 1.02769(16) 0.86915(6) 0.0197(4) Uani 0.687(2) 1 d . . P A 1
C9 C 0.43726(17) 1.07279(15) 0.92615(6) 0.0207(4) Uani 0.687(2) 1 d . . P A 1
C12 C 0.49112(19) 1.15260(16) 0.90159(7) 0.0271(4) Uani 0.687(2) 1 d . . P A 1
H12A H 0.5243 1.1974 0.9211 0.041 Uiso 0.687(2) 1 calc R U P A 1
H12B H 0.4333 1.1835 0.8847 0.041 Uiso 0.687(2) 1 calc R U P A 1
H12C H 0.5503 1.1280 0.8833 0.041 Uiso 0.687(2) 1 calc R U P A 1
C16 C 0.20215(18) 0.9629(2) 0.83295(7) 0.0301(5) Uani 0.687(2) 1 d . . P A 1
H16A H 0.1296 0.9821 0.8210 0.045 Uiso 0.687(2) 1 calc R U P A 1
H16B H 0.1963 0.8990 0.8433 0.045 Uiso 0.687(2) 1 calc R U P A 1
H16C H 0.2608 0.9662 0.8114 0.045 Uiso 0.687(2) 1 calc R U P A 1
C15 C 0.24402(19) 1.12764(17) 0.85206(7) 0.0306(5) Uani 0.687(2) 1 d . . P A 1
H15A H 0.1704 1.1487 0.8417 0.046 Uiso 0.687(2) 1 calc R U P A 1
H15B H 0.2990 1.1286 0.8292 0.046 Uiso 0.687(2) 1 calc R U P A 1
H15C H 0.2695 1.1691 0.8744 0.046 Uiso 0.687(2) 1 calc R U P A 1
C10 C 0.5340(2) 1.0225(2) 0.94925(8) 0.0349(6) Uani 0.687(2) 1 d . . P A 1
H10A H 0.5702 1.0656 0.9688 0.052 Uiso 0.687(2) 1 calc R U P A 1
H10B H 0.5899 1.0006 0.9289 0.052 Uiso 0.687(2) 1 calc R U P A 1
H10C H 0.5034 0.9694 0.9647 0.052 Uiso 0.687(2) 1 calc R U P A 1
C10B C 0.3730(4) 1.1852(3) 0.88054(17) 0.0289(10) Uani 0.313(2) 1 d . . P A 2
H10D H 0.3859 1.2466 0.8928 0.043 Uiso 0.313(2) 1 calc R U P A 2
H10E H 0.2938 1.1798 0.8719 0.043 Uiso 0.313(2) 1 calc R U P A 2
H10F H 0.4220 1.1772 0.8562 0.043 Uiso 0.313(2) 1 calc R U P A 2
C14B C 0.2270(4) 1.0249(4) 0.82189(14) 0.0264(10) Uani 0.313(2) 1 d . . P A 2
H14D H 0.2824 0.9959 0.8033 0.040 Uiso 0.313(2) 1 calc R U P A 2
H14E H 0.2433 1.0914 0.8243 0.040 Uiso 0.313(2) 1 calc R U P A 2
H14F H 0.1509 1.0163 0.8105 0.040 Uiso 0.313(2) 1 calc R U P A 2
C9B C 0.4001(4) 1.1094(4) 0.91316(16) 0.0269(7) Uani 0.313(2) 1 d . . P A 2
C7B C 0.3621(5) 0.9153(4) 0.93682(15) 0.0234(9) Uani 0.313(2) 1 d . . P A 2
H7C H 0.4008 0.9455 0.9606 0.028 Uiso 0.313(2) 1 calc R U P A 2
H7D H 0.2819 0.9054 0.9443 0.028 Uiso 0.313(2) 1 calc R U P A 2
C13B C 0.2339(4) 0.9799(4) 0.86481(15) 0.0232(6) Uani 0.313(2) 1 d . . P A 2
C12B C 0.3278(6) 1.1280(6) 0.9528(2) 0.0269(7) Uani 0.313(2) 1 d . . P A 2
H12D H 0.3442 1.1904 0.9634 0.040 Uiso 0.313(2) 1 calc R U P A 2
H12E H 0.3462 1.0819 0.9742 0.040 Uiso 0.313(2) 1 calc R U P A 2
H12F H 0.2475 1.1235 0.9457 0.040 Uiso 0.313(2) 1 calc R U P A 2
C15B C 0.1371(8) 1.0134(6) 0.8930(2) 0.0232(6) Uani 0.313(2) 1 d . . P A 2
H15D H 0.0657 1.0107 0.8775 0.035 Uiso 0.313(2) 1 calc R U P A 2
H15E H 0.1516 1.0775 0.9018 0.035 Uiso 0.313(2) 1 calc R U P A 2
H15F H 0.1322 0.9733 0.9177 0.035 Uiso 0.313(2) 1 calc R U P A 2
C16B C 0.2180(4) 0.8741(3) 0.85874(14) 0.0232(6) Uani 0.313(2) 1 d . . P A 2
H16D H 0.2637 0.8531 0.8350 0.035 Uiso 0.313(2) 1 calc R U P A 2
H16E H 0.1382 0.8606 0.8533 0.035 Uiso 0.313(2) 1 calc R U P A 2
H16F H 0.2422 0.8414 0.8841 0.035 Uiso 0.313(2) 1 calc R U P A 2
C11B C 0.5262(4) 1.1165(4) 0.92465(15) 0.0269(7) Uani 0.313(2) 1 d . . P A 2
H11D H 0.5418 1.1781 0.9363 0.040 Uiso 0.313(2) 1 calc R U P A 2
H11E H 0.5722 1.1070 0.8996 0.040 Uiso 0.313(2) 1 calc R U P A 2
H11F H 0.5448 1.0688 0.9454 0.040 Uiso 0.313(2) 1 calc R U P A 2

loop_
_atom_site_aniso_label
_atom_site_aniso_U_11
_atom_site_aniso_U_22
_atom_site_aniso_U_33
_atom_site_aniso_U_23
_atom_site_aniso_U_13
_atom_site_aniso_U_12
Co1 0.0173(2) 0.01107(18) 0.01435(17) 0.00263(12) 0.00342(13) 0.00349(14)
Co1B 0.0107(3) 0.0086(3) 0.0120(3) -0.0007(2) -0.0013(2) -0.0017(2)
P2 0.01831(14) 0.01190(14) 0.01669(13) 0.00268(10) 0.00319(10) 0.00444(11)
P1 0.01547(13) 0.01627(15) 0.01491(13) -0.00249(10) 0.00075(10) 0.00233(11)
N2 0.0232(5) 0.0149(5) 0.0183(4) 0.0059(4) 0.0022(4) 0.0016(4)
N1 0.0246(5) 0.0214(5) 0.0172(4) 0.0055(4) 0.0054(4) 0.0028(4)
C17 0.0214(6) 0.0169(6) 0.0311(6) 0.0012(5) 0.0017(5) 0.0006(5)
C2 0.0267(6) 0.0151(5) 0.0157(5) 0.0043(4) -0.0033(4) -0.0058(5)
C8 0.0241(6) 0.0165(6) 0.0191(5) 0.0045(4) 0.0003(4) 0.0053(5)
C1 0.0285(6) 0.0170(5) 0.0147(5) 0.0018(4) -0.0011(4) -0.0070(5)
C19 0.0194(6) 0.0261(7) 0.0441(8) 0.0029(6) -0.0007(6) 0.0022(5)
C18 0.0253(6) 0.0209(6) 0.0398(8) 0.0082(6) 0.0083(6) -0.0004(5)
C20 0.0353(8) 0.0239(7) 0.0458(9) -0.0084(7) -0.0066(7) -0.0014(6)
C4 0.0485(9) 0.0225(7) 0.0215(6) 0.0089(5) -0.0091(6) -0.0077(6)
C6 0.0365(7) 0.0250(7) 0.0160(5) 0.0008(5) 0.0016(5) -0.0126(6)
C22 0.0391(8) 0.0228(6) 0.0181(5) 0.0007(5) -0.0018(5) 0.0071(6)
C5 0.0499(9) 0.0265(7) 0.0177(5) 0.0069(5) -0.0024(6) -0.0157(7)
C21 0.0222(5) 0.0151(5) 0.0189(5) 0.0014(4) -0.0001(4) 0.0034(4)
C3 0.0358(7) 0.0171(6) 0.0228(6) 0.0068(5) -0.0068(5) -0.0024(5)
C23 0.0300(7) 0.0172(6) 0.0266(6) -0.0012(5) 0.0049(5) 0.0071(5)
B1 0.0245(6) 0.0160(6) 0.0163(5) 0.0033(5) 0.0031(4) 0.0026(5)
B2 0.0244(7) 0.0205(7) 0.0254(7) 0.0072(5) 0.0049(5) 0.0047(6)
C24 0.0259(6) 0.0237(7) 0.0335(7) 0.0003(6) -0.0016(5) -0.0036(6)
C14 0.0160(8) 0.0311(15) 0.0303(15) -0.0130(10) 0.0011(10) 0.0028(9)
C11 0.0269(13) 0.0327(14) 0.0234(11) -0.0124(10) 0.0018(9) -0.0006(10)
C7 0.0203(9) 0.0190(10) 0.0212(9) 0.0020(7) 0.0068(7) 0.0012(8)
C13 0.0152(7) 0.0260(10) 0.0178(7) -0.0028(7) -0.0007(6) 0.0027(7)
C9 0.0194(8) 0.0223(9) 0.0205(8) -0.0036(7) -0.0037(6) -0.0010(7)
C12 0.0294(10) 0.0209(9) 0.0310(10) -0.0079(8) 0.0008(8) -0.0077(8)
C16 0.0188(9) 0.0493(15) 0.0223(9) -0.0084(9) -0.0033(7) -0.0041(9)
C15 0.0229(9) 0.0320(12) 0.0370(11) 0.0087(9) -0.0022(8) 0.0084(9)
C10 0.0298(11) 0.0455(15) 0.0295(10) -0.0065(10) -0.0150(9) 0.0017(10)
C10B 0.029(2) 0.021(2) 0.037(2) -0.0041(18) 0.0056(18) 0.0025(18)
C14B 0.0218(19) 0.035(3) 0.0226(18) 0.0005(18) -0.0046(15) 0.0054(19)
C9B 0.0251(13) 0.0281(15) 0.0276(14) -0.0140(12) 0.0049(11) -0.0025(12)
C7B 0.023(2) 0.030(3) 0.0169(18) -0.0025(17) 0.0039(15) -0.0036(19)
C13B 0.0177(11) 0.0257(15) 0.0262(13) -0.0057(11) 0.0010(9) -0.0007(11)
C12B 0.0251(13) 0.0281(15) 0.0276(14) -0.0140(12) 0.0049(11) -0.0025(12)
C15B 0.0177(11) 0.0257(15) 0.0262(13) -0.0057(11) 0.0010(9) -0.0007(11)
C16B 0.0177(11) 0.0257(15) 0.0262(13) -0.0057(11) 0.0010(9) -0.0007(11)
C11B 0.0251(13) 0.0281(15) 0.0276(14) -0.0140(12) 0.0049(11) -0.0025(12)

loop_
_atom_type_symbol
_atom_type_description
_atom_type_scat_dispersion_real
_atom_type_scat_dispersion_imag
_atom_type_scat_source
C C 0.0033 0.0016 'International Tables Vol C Tables 4.2.6.8 and 6.1.1.4'
H H 0.0000 0.0000 'International Tables Vol C Tables 4.2.6.8 and 6.1.1.4'
B B 0.0013 0.0007 'International Tables Vol C Tables 4.2.6.8 and 6.1.1.4'
N N 0.0061 0.0033 'International Tables Vol C Tables 4.2.6.8 and 6.1.1.4'
P P 0.1023 0.0942 'International Tables Vol C Tables 4.2.6.8 and 6.1.1.4'
Co Co 0.3494 0.9721 'International Tables Vol C Tables 4.2.6.8 and 6.1.1.4'

loop_
_geom_angle_atom_site_label_1
_geom_angle_atom_site_label_2
_geom_angle_atom_site_label_3
_geom_angle
B1 Co1 B2 174.10(8)
B1 Co1 P1 79.82(5)
B2 Co1 P1 99.70(5)
B1 Co1 P2 79.51(5)
B2 Co1 P2 99.40(5)
P1 Co1 P2 154.91(3)
B1 Co1 H3 155.7(9)
B2 Co1 H3 30.2(9)
P1 Co1 H3 99.3(9)
P2 Co1 H3 105.4(9)
B1 Co1 H2 139.8(7)
B2 Co1 H2 34.3(7)
P1 Co1 H2 94.8(7)
P2 Co1 H2 91.9(7)
H3 Co1 H2 64.4(11)
B1 Co1 H1 41.3(14)
B2 Co1 H1 144.6(14)
P1 Co1 H1 86.1(14)
P2 Co1 H1 87.7(14)
H3 Co1 H1 114.5(16)
H2 Co1 H1 178.7(14)
B1 Co1B B2 160.50(10)
B1 Co1B P2 79.56(6)
B2 Co1B P2 100.77(6)
B1 Co1B P1 78.16(6)
B2 Co1B P1 98.92(6)
P2 Co1B P1 157.38(5)
B1 Co1B H3 129.9(8)
B2 Co1B H3 30.6(8)
P2 Co1B H3 99.4(8)
P1 Co1B H3 91.9(8)
B1 Co1B H2 166.4(8)
B2 Co1B H2 33.0(8)
P2 Co1B H2 101.0(8)
P1 Co1B H2 101.5(8)
H3 Co1B H2 63.6(11)
B1 Co1B H1B 63(2)
B2 Co1B H1B 136(2)
P2 Co1B H1B 86(2)
P1 Co1B H1B 87(2)
H3 Co1B H1B 166(3)
H2 Co1B H1B 103(3)
C8 P2 C21 102.18(6)
C8 P2 C17 100.89(6)
C21 P2 C17 111.05(6)
C8 P2 Co1B 106.05(5)
C21 P2 Co1B 123.22(5)
C17 P2 Co1B 110.50(6)
C8 P2 Co1 107.13(4)
C21 P2 Co1 112.38(5)
C17 P2 Co1 120.72(5)
C7B P1 C13B 105.4(2)
C9 P1 C13 111.29(10)
C9 P1 C7 101.96(10)
C13 P1 C7 100.51(10)
C7B P1 C9B 102.1(2)
C13B P1 C9B 110.7(2)
C9 P1 Co1 113.42(7)
C13 P1 Co1 120.94(6)
C7 P1 Co1 105.76(6)
C7B P1 Co1B 106.79(16)
C13B P1 Co1B 118.97(15)
C9B P1 Co1B 111.18(14)
C2 N2 B1 109.71(11)
C2 N2 C8 128.11(11)
B1 N2 C8 119.54(10)
C1 N1 C7 130.44(13)
C1 N1 B1 109.58(11)
C7 N1 B1 119.91(12)
C1 N1 C7B 126.4(2)
B1 N1 C7B 115.2(2)
C20 C17 C19 107.98(13)
C20 C17 C18 108.86(13)
C19 C17 C18 108.55(12)
C20 C17 P2 106.72(10)
C19 C17 P2 113.98(10)
C18 C17 P2 110.61(10)
C3 C2 N2 130.77(13)
C3 C2 C1 121.45(12)
N2 C2 C1 107.78(11)
N2 C8 P2 103.85(8)
N2 C8 H8A 111.0
P2 C8 H8A 111.0
N2 C8 H8B 111.0
P2 C8 H8B 111.0
H8A C8 H8B 109.0
N1 C1 C6 131.65(14)
N1 C1 C2 108.00(11)
C6 C1 C2 120.35(13)
C17 C19 H19A 109.5
C17 C19 H19B 109.5
H19A C19 H19B 109.5
C17 C19 H19C 109.5
H19A C19 H19C 109.5
H19B C19 H19C 109.5
C17 C18 H18A 109.5
C17 C18 H18B 109.5
H18A C18 H18B 109.5
C17 C18 H18C 109.5
H18A C18 H18C 109.5
H18B C18 H18C 109.5
C17 C20 H20A 109.5
C17 C20 H20B 109.5
H20A C20 H20B 109.5
C17 C20 H20C 109.5
H20A C20 H20C 109.5
H20B C20 H20C 109.5
C5 C4 C3 121.13(14)
C5 C4 H4A 119.4
C3 C4 H4A 119.4
C1 C6 C5 117.75(15)
C1 C6 H6A 121.1
C5 C6 H6A 121.1
C21 C22 H22A 109.5
C21 C22 H22B 109.5
H22A C22 H22B 109.5
C21 C22 H22C 109.5
H22A C22 H22C 109.5
H22B C22 H22C 109.5
C4 C5 C6 121.74(13)
C4 C5 H5A 119.1
C6 C5 H5A 119.1
C23 C21 C22 108.60(11)
C23 C21 C24 109.15(12)
C22 C21 C24 107.09(12)
C23 C21 P2 114.79(9)
C22 C21 P2 110.76(9)
C24 C21 P2 106.16(9)
C2 C3 C4 117.57(15)
C2 C3 H3A 121.2
C4 C3 H3A 121.2
C21 C23 H23A 109.5
C21 C23 H23B 109.5
H23A C23 H23B 109.5
C21 C23 H23C 109.5
H23A C23 H23C 109.5
H23B C23 H23C 109.5
N2 B1 N1 104.70(11)
N2 B1 Co1 128.22(10)
N1 B1 Co1 127.08(10)
N2 B1 Co1B 124.81(10)
N1 B1 Co1B 128.03(11)
N2 B1 H1 118.9(16)
N1 B1 H1 109.6(16)
Co1 B1 H1 48.4(16)
Co1 B2 H5 125.8(11)
Co1B B2 H5 124.7(11)
Co1 B2 H4 121.0(11)
Co1B B2 H4 121.2(11)
H5 B2 H4 113.1(15)
Co1 B2 H3 50.0(13)
Co1B B2 H3 62.2(13)
H5 B2 H3 113.7(17)
H4 B2 H3 104.8(17)
Co1 B2 H2 54.5(10)
Co1B B2 H2 42.4(10)
H5 B2 H2 110.9(15)
H4 B2 H2 109.4(15)
H3 B2 H2 104.4(16)
C21 C24 H24A 109.5
C21 C24 H24B 109.5
H24A C24 H24B 109.5
C21 C24 H24C 109.5
H24A C24 H24C 109.5
H24B C24 H24C 109.5
C13 C14 H14A 109.5
C13 C14 H14B 109.5
H14A C14 H14B 109.5
C13 C14 H14C 109.5
H14A C14 H14C 109.5
H14B C14 H14C 109.5
C9 C11 H11A 109.5
C9 C11 H11B 109.5
H11A C11 H11B 109.5
C9 C11 H11C 109.5
H11A C11 H11C 109.5
H11B C11 H11C 109.5
N1 C7 P1 102.31(12)
N1 C7 H7A 111.3
P1 C7 H7A 111.3
N1 C7 H7B 111.3
P1 C7 H7B 111.3
H7A C7 H7B 109.2
C14 C13 C16 108.94(19)
C14 C13 C15 107.4(2)
C16 C13 C15 108.60(18)
C14 C13 P1 114.89(18)
C16 C13 P1 106.57(15)
C15 C13 P1 110.29(14)
C11 C9 C12 108.2(2)
C11 C9 C10 109.27(19)
C12 C9 C10 106.81(19)
C11 C9 P1 115.17(16)
C12 C9 P1 110.61(14)
C10 C9 P1 106.46(15)
C9 C12 H12A 109.5
C9 C12 H12B 109.5
H12A C12 H12B 109.5
C9 C12 H12C 109.5
H12A C12 H12C 109.5
H12B C12 H12C 109.5
C13 C16 H16A 109.5
C13 C16 H16B 109.5
H16A C16 H16B 109.5
C13 C16 H16C 109.5
H16A C16 H16C 109.5
H16B C16 H16C 109.5
C13 C15 H15A 109.5
C13 C15 H15B 109.5
H15A C15 H15B 109.5
C13 C15 H15C 109.5
H15A C15 H15C 109.5
H15B C15 H15C 109.5
C9 C10 H10A 109.5
C9 C10 H10B 109.5
H10A C10 H10B 109.5
C9 C10 H10C 109.5
H10A C10 H10C 109.5
H10B C10 H10C 109.5
C9B C10B H10D 109.5
C9B C10B H10E 109.5
H10D C10B H10E 109.5
C9B C10B H10F 109.5
H10D C10B H10F 109.5
H10E C10B H10F 109.5
C13B C14B H14D 109.5
C13B C14B H14E 109.5
H14D C14B H14E 109.5
C13B C14B H14F 109.5
H14D C14B H14F 109.5
H14E C14B H14F 109.5
C11B C9B C10B 108.4(4)
C11B C9B C12B 109.1(4)
C10B C9B C12B 108.5(5)
C11B C9B P1 107.8(3)
C10B C9B P1 110.7(3)
C12B C9B P1 112.3(4)
N1 C7B P1 105.5(3)
N1 C7B H7C 110.6
P1 C7B H7C 110.6
N1 C7B H7D 110.6
P1 C7B H7D 110.6
H7C C7B H7D 108.8
C14B C13B C15B 111.0(5)
C14B C13B C16B 107.4(4)
C15B C13B C16B 107.0(5)
C14B C13B P1 115.0(3)
C15B C13B P1 113.4(4)
C16B C13B P1 102.2(3)
C9B C12B H12D 109.5
C9B C12B H12E 109.5
H12D C12B H12E 109.5
C9B C12B H12F 109.5
H12D C12B H12F 109.5
H12E C12B H12F 109.5
C13B C15B H15D 109.5
C13B C15B H15E 109.5
H15D C15B H15E 109.5
C13B C15B H15F 109.5
H15D C15B H15F 109.5
H15E C15B H15F 109.5
C13B C16B H16D 109.5
C13B C16B H16E 109.5
H16D C16B H16E 109.5
C13B C16B H16F 109.5
H16D C16B H16F 109.5
H16E C16B H16F 109.5
C9B C11B H11D 109.5
C9B C11B H11E 109.5
H11D C11B H11E 109.5
C9B C11B H11F 109.5
H11D C11B H11F 109.5
H11E C11B H11F 109.5

loop_
_geom_bond_atom_site_label_1
_geom_bond_atom_site_label_2
_geom_bond_distance
Co1 B1 1.9077(15)
Co1 B2 2.1308(17)
Co1 P1 2.2422(5)
Co1 P2 2.2688(6)
Co1 H3 1.66(2)
Co1 H2 1.73(2)
Co1 H1 1.43(4)
Co1B B1 1.9602(17)
Co1B B2 2.1320(18)
Co1B P2 2.2245(10)
Co1B P1 2.2660(10)
Co1B H3 1.89(2)
Co1B H2 1.48(2)
Co1B H1B 1.32(5)
P2 C8 1.8760(12)
P2 C21 1.8844(13)
P2 C17 1.8903(15)
P1 C7B 1.818(5)
P1 C13B 1.844(5)
P1 C9 1.8612(19)
P1 C13 1.8912(19)
P1 C7 1.913(2)
P1 C9B 1.949(5)
N2 C2 1.3933(15)
N2 B1 1.4316(18)
N2 C8 1.4412(17)
N1 C1 1.3879(17)
N1 C7 1.436(2)
N1 B1 1.4410(18)
N1 C7B 1.470(5)
C17 C20 1.527(2)
C17 C19 1.532(2)
C17 C18 1.535(2)
C2 C3 1.3817(19)
C2 C1 1.420(2)
C8 H8A 0.9900
C8 H8B 0.9900
C1 C6 1.3898(17)
C19 H19A 0.9800
C19 H19B 0.9800
C19 H19C 0.9800
C18 H18A 0.9800
C18 H18B 0.9800
C18 H18C 0.9800
C20 H20A 0.9800
C20 H20B 0.9800
C20 H20C 0.9800
C4 C5 1.381(3)
C4 C3 1.405(2)
C4 H4A 0.9500
C6 C5 1.398(2)
C6 H6A 0.9500
C22 C21 1.5377(18)
C22 H22A 0.9800
C22 H22B 0.9800
C22 H22C 0.9800
C5 H5A 0.9500
C21 C23 1.5294(19)
C21 C24 1.538(2)
C3 H3A 0.9500
C23 H23A 0.9800
C23 H23B 0.9800
C23 H23C 0.9800
B1 H1 1.26(3)
B2 H5 1.066(19)
B2 H4 1.10(2)
B2 H3 1.09(3)
B2 H2 1.20(2)
C24 H24A 0.9800
C24 H24B 0.9800
C24 H24C 0.9800
C14 C13 1.529(4)
C14 H14A 0.9800
C14 H14B 0.9800
C14 H14C 0.9800
C11 C9 1.531(3)
C11 H11A 0.9800
C11 H11B 0.9800
C11 H11C 0.9800
C7 H7A 0.9900
C7 H7B 0.9900
C13 C16 1.533(3)
C13 C15 1.545(3)
C9 C12 1.532(3)
C9 C10 1.544(3)
C12 H12A 0.9800
C12 H12B 0.9800
C12 H12C 0.9800
C16 H16A 0.9800
C16 H16B 0.9800
C16 H16C 0.9800
C15 H15A 0.9800
C15 H15B 0.9800
C15 H15C 0.9800
C10 H10A 0.9800
C10 H10B 0.9800
C10 H10C 0.9800
C10B C9B 1.544(8)
C10B H10D 0.9800
C10B H10E 0.9800
C10B H10F 0.9800
C14B C13B 1.522(7)
C14B H14D 0.9800
C14B H14E 0.9800
C14B H14F 0.9800
C9B C11B 1.541(7)
C9B C12B 1.553(9)
C7B H7C 0.9900
C7B H7D 0.9900
C13B C15B 1.537(9)
C13B C16B 1.548(7)
C12B H12D 0.9800
C12B H12E 0.9800
C12B H12F 0.9800
C15B H15D 0.9800
C15B H15E 0.9800
C15B H15F 0.9800
C16B H16D 0.9800
C16B H16E 0.9800
C16B H16F 0.9800
C11B H11D 0.9800
C11B H11E 0.9800
C11B H11F 0.9800

loop_
_geom_torsion_atom_site_label_1
_geom_torsion_atom_site_label_2
_geom_torsion_atom_site_label_3
_geom_torsion_atom_site_label_4
_geom_torsion
C8 P2 C17 C20 -81.52(11)
C21 P2 C17 C20 170.77(10)
Co1B P2 C17 C20 30.35(12)
Co1 P2 C17 C20 36.07(12)
C8 P2 C17 C19 37.59(12)
C21 P2 C17 C19 -70.12(12)
Co1B P2 C17 C19 149.46(10)
Co1 P2 C17 C19 155.18(9)
C8 P2 C17 C18 160.22(10)
C21 P2 C17 C18 52.51(11)
Co1B P2 C17 C18 -87.91(10)
Co1 P2 C17 C18 -82.19(10)
B1 N2 C2 C3 -176.70(14)
C8 N2 C2 C3 -15.5(2)
B1 N2 C2 C1 4.04(15)
C8 N2 C2 C1 165.25(13)
C2 N2 C8 P2 -173.79(11)
B1 N2 C8 P2 -14.19(15)
C21 P2 C8 N2 -106.41(9)
C17 P2 C8 N2 139.03(9)
Co1B P2 C8 N2 23.78(10)
Co1 P2 C8 N2 11.89(10)
C7 N1 C1 C6 1.0(3)
B1 N1 C1 C6 178.15(14)
C7B N1 C1 C6 32.7(4)
C7 N1 C1 C2 -178.75(18)
B1 N1 C1 C2 -1.62(15)
C7B N1 C1 C2 -147.1(3)
C3 C2 C1 N1 179.18(12)
N2 C2 C1 N1 -1.47(15)
C3 C2 C1 C6 -0.6(2)
N2 C2 C1 C6 178.73(12)
N1 C1 C6 C5 -179.76(14)
C2 C1 C6 C5 0.0(2)
C3 C4 C5 C6 -1.0(2)
C1 C6 C5 C4 0.8(2)
C8 P2 C21 C23 -62.95(11)
C17 P2 C21 C23 43.92(11)
Co1B P2 C21 C23 178.40(8)
Co1 P2 C21 C23 -177.45(8)
C8 P2 C21 C22 173.63(10)
C17 P2 C21 C22 -79.50(11)
Co1B P2 C21 C22 54.98(11)
Co1 P2 C21 C22 59.13(10)
C8 P2 C21 C24 57.72(10)
C17 P2 C21 C24 164.58(9)
Co1B P2 C21 C24 -60.93(10)
Co1 P2 C21 C24 -56.78(10)
N2 C2 C3 C4 -178.74(14)
C1 C2 C3 C4 0.4(2)
C5 C4 C3 C2 0.4(2)
C2 N2 B1 N1 -4.88(15)
C8 N2 B1 N1 -167.94(12)
C2 N2 B1 Co1 174.48(11)
C8 N2 B1 Co1 11.4(2)
C2 N2 B1 Co1B 158.49(11)
C8 N2 B1 Co1B -4.57(19)
C1 N1 B1 N2 3.95(15)
C7 N1 B1 N2 -178.57(16)
C7B N1 B1 N2 153.6(3)
C1 N1 B1 Co1 -175.41(11)
C7 N1 B1 Co1 2.1(2)
C7B N1 B1 Co1 -25.7(3)
C1 N1 B1 Co1B -158.69(12)
C7 N1 B1 Co1B 18.8(2)
C7B N1 B1 Co1B -9.0(3)
C1 N1 C7 P1 159.85(13)
B1 N1 C7 P1 -17.0(2)
C7B N1 C7 P1 68.9(5)
C7B P1 C13 C14 20.9(3)
C13B P1 C13 C14 92.2(5)
C9 P1 C13 C14 -71.8(2)
C7 P1 C13 C14 35.6(2)
C9B P1 C13 C14 -81.9(2)
Co1 P1 C13 C14 151.28(17)
Co1B P1 C13 C14 160.96(17)
C7B P1 C13 C16 -99.8(2)
C13B P1 C13 C16 -28.5(4)
C9 P1 C13 C16 167.49(15)
C7 P1 C13 C16 -85.15(16)
C9B P1 C13 C16 157.3(2)
Co1 P1 C13 C16 30.52(18)
Co1B P1 C13 C16 40.20(19)
C7B P1 C13 C15 142.5(2)
C13B P1 C13 C15 -146.2(5)
C9 P1 C13 C15 49.79(16)
C7 P1 C13 C15 157.16(15)
C9B P1 C13 C15 39.6(2)
Co1 P1 C13 C15 -87.17(15)
Co1B P1 C13 C15 -77.49(16)
C7B P1 C9 C11 -68.1(2)
C13B P1 C9 C11 37.2(3)
C13 P1 C9 C11 45.0(2)
C7 P1 C9 C11 -61.4(2)
C9B P1 C9 C11 70.6(4)
Co1 P1 C9 C11 -174.62(17)
Co1B P1 C9 C11 -174.05(18)
C7B P1 C9 C12 168.8(2)
C13B P1 C9 C12 -85.9(3)
C13 P1 C9 C12 -78.05(17)
C7 P1 C9 C12 175.53(15)
C9B P1 C9 C12 -52.5(4)
Co1 P1 C9 C12 62.32(16)
Co1B P1 C9 C12 62.89(16)
C7B P1 C9 C10 53.1(2)
C13B P1 C9 C10 158.4(2)
C13 P1 C9 C10 166.28(15)
C7 P1 C9 C10 59.86(17)
C9B P1 C9 C10 -168.2(4)
Co1 P1 C9 C10 -53.36(16)
Co1B P1 C9 C10 -52.78(16)
C1 N1 C7B P1 166.51(15)
C7 N1 C7B P1 -84.4(5)
B1 N1 C7B P1 22.7(4)
C13B P1 C7B N1 101.4(3)
C9 P1 C7B N1 -126.8(3)
C13 P1 C7B N1 122.6(3)
C7 P1 C7B N1 73.5(5)
C9B P1 C7B N1 -142.8(3)
Co1 P1 C7B N1 -14.1(3)
Co1B P1 C7B N1 -26.1(3)
C7B P1 C13B C14B -172.9(4)
C9 P1 C13B C14B 91.3(4)
C13 P1 C13B C14B 71.2(5)
C7 P1 C13B C14B -164.1(4)
C9B P1 C13B C14B 77.4(4)
Co1 P1 C13B C14B -58.0(4)
Co1B P1 C13B C14B -53.2(4)
C7B P1 C13B C15B 57.8(5)
C9 P1 C13B C15B -37.9(6)
C13 P1 C13B C15B -58.1(5)
C7 P1 C13B C15B 66.7(5)
C9B P1 C13B C15B -51.8(5)
Co1 P1 C13B C15B 172.7(5)
Co1B P1 C13B C15B 177.5(4)
C7B P1 C13B C16B -56.9(3)
C9 P1 C13B C16B -152.7(2)
C13 P1 C13B C16B -172.8(6)
C7 P1 C13B C16B -48.1(3)
C9B P1 C13B C16B -166.6(3)
Co1 P1 C13B C16B 58.0(3)
Co1B P1 C13B C16B 62.8(3)
